data_2213546
loop_
_publ_author_name
'Jaganyi, Deogratius'
'Mambanda, Allen'
'Munro, Orde Q.'

_publ_section_title
;
 A tripodal tris(thiophene) derivative of hexahydropyrimidine and its
 ladder-like extended structure
;
_journal_coeditor_code SI2010
_journal_issue 5
_journal_name_full 'Acta Crystallographica Section E'
_journal_page_first o2388
_journal_page_last o2390
_journal_paper_doi 10.1107/S1600536807016017
_journal_volume 63
_journal_year 2007
_chemical_formula_iupac 'C18 H20 N2 S3'
_chemical_formula_moiety 'C18 H20 N2 S3'
_chemical_formula_sum 'C18 H20 N2 S3'
_chemical_formula_weight 360.54
_chemical_name_systematic
;
2-(2-thienyl)-1,3-bis(2-thienylmethyl)perhydropyrimidine
;
_space_group_IT_number 33
_symmetry_cell_setting orthorhombic
_symmetry_space_group_name_Hall 'P 2c -2n'
_symmetry_space_group_name_H-M 'P n a 21'
_audit_creation_method 'WinGX routine CIF_UPDATE'
_cell_angle_alpha 90
_cell_angle_beta 90
_cell_angle_gamma 90
_cell_formula_units_Z 4
_cell_length_a 15.4391(6)
_cell_length_b 5.9873(2)
_cell_length_c 19.5007(7)
_cell_measurement_reflns_used 15496
_cell_measurement_temperature 110(2)
_cell_measurement_theta_max 31.9312
_cell_measurement_theta_min 3.6418
_cell_volume 1802.62(11)
_computing_cell_refinement 'CrysAlis RED (Oxford Diffraction, 2006)'
_computing_data_collection 'CrysAlis CCD (Oxford Diffraction, 2006)'
_computing_data_reduction 'CrysAlis RED'
_computing_molecular_graphics 'ORTEP-3 (Farrugia, 1997)'
_computing_publication_material 'WinGX (Farrugia, 1999)'
_computing_structure_refinement 'SHELXL97 (Sheldrick, 1997)'
_computing_structure_solution 'SHELXS97 (Sheldrick, 1997)'
_diffrn_measured_fraction_theta_full 0.997
_diffrn_measured_fraction_theta_max 0.947
_diffrn_measurement_device_type 'Oxford Xcalibur2 CCD area-detector'
_diffrn_measurement_method \w
_diffrn_radiation_type MoK\a
_diffrn_radiation_wavelength 0.71073
_diffrn_reflns_av_R_equivalents 0.0111
_diffrn_reflns_limit_h_max 23
_diffrn_reflns_limit_h_min -21
_diffrn_reflns_limit_k_max 8
_diffrn_reflns_limit_k_min -7
_diffrn_reflns_limit_l_max 29
_diffrn_reflns_limit_l_min -27
_diffrn_reflns_number 17289
_diffrn_reflns_theta_full 25
_diffrn_reflns_theta_max 31.99
_diffrn_reflns_theta_min 3.65
_diffrn_standards_decay_% 0
_diffrn_standards_interval_count 33
_diffrn_standards_interval_time 0
_diffrn_standards_number 16
_exptl_absorpt_coefficient_mu 0.412
_exptl_absorpt_correction_T_max 0.92
_exptl_absorpt_correction_T_min 0.7897
_exptl_absorpt_correction_type multi-scan
_exptl_absorpt_process_details '[CrysAlis RED (Oxford Diffraction, 2006; Blessing, 1995)]'
_exptl_crystal_colour colourless
_exptl_crystal_density_diffrn 1.328
_exptl_crystal_density_method 'not measured'
_exptl_crystal_description 'rectangular block'
_exptl_crystal_F_000 760
_exptl_crystal_size_max 0.6
_exptl_crystal_size_mid 0.5
_exptl_crystal_size_min 0.2
_refine_diff_density_max 0.459
_refine_diff_density_min -0.371
_refine_ls_abs_structure_details 'Flack (1983), 2483 Friedel pairs'
_refine_ls_abs_structure_Flack 0.41(4)
_refine_ls_extinction_method none
_refine_ls_goodness_of_fit_ref 1.119
_refine_ls_hydrogen_treatment constr
_refine_ls_matrix_type full
_refine_ls_number_parameters 209
_refine_ls_number_reflns 5679
_refine_ls_number_restraints 95
_refine_ls_restrained_S_all 1.11
_refine_ls_R_factor_gt 0.0289
_refine_ls_shift/su_max 0.001
_refine_ls_structure_factor_coef Fsqd
_refine_ls_weighting_details 'calc w = 1/[\s^2^(Fo^2^)+(0.051P)^2^+0.5189P] where P=(Fo^2^+2Fc^2^)/3'
_refine_ls_weighting_scheme calc
_refine_ls_wR_factor_ref 0.0821
_reflns_number_gt 5600
_reflns_number_total 5679
_reflns_threshold_expression I>2\s(I)
_cod_data_source_file si2010.cif
_cod_data_source_block I
_cod_database_code 2213546
_cod_database_fobs_code 2213546

loop_
_symmetry_equiv_pos_as_xyz
'x, y, z'
'-x, -y, z+1/2'
'-x+1/2, y+1/2, z+1/2'
'x+1/2, -y+1/2, z'

loop_
_atom_site_type_symbol
_atom_site_label
_atom_site_fract_x
_atom_site_fract_y
_atom_site_fract_z
_atom_site_U_iso_or_equiv
_atom_site_adp_type
_atom_site_calc_flag
_atom_site_refinement_flags
_atom_site_occupancy
C C1 -0.00001(11) 0.9888(3) -0.89257(8) 0.0209(3) Uani d U 1
H H1 0.0091 1.1214 -0.9183 0.025 Uiso calc R 1
C C2 -0.06152(11) 0.8331(3) -0.90790(8) 0.0241(3) Uani d U 1
H H2 -0.0998 0.8472 -0.9458 0.029 Uiso calc R 1
C C3 -0.06329(9) 0.6446(2) -0.86143(7) 0.0180(2) Uani d U 1
H H3 -0.1017 0.521 -0.8644 0.022 Uiso calc R 1
C C4 0.00179(8) 0.6741(2) -0.81054(6) 0.0136(2) Uani d U 1
C C5 0.02754(8) 0.5155(2) -0.75444(7) 0.0137(2) Uani d . 1
H H5A -0.0224 0.4196 -0.7423 0.016 Uiso calc R 1
H H5B 0.075 0.4178 -0.7708 0.016 Uiso calc R 1
C C6 0.11383(8) 0.5050(2) -0.64952(6) 0.0109(2) Uani d . 1
H H6 0.0808 0.3757 -0.6302 0.013 Uiso calc R 1
C C7 0.18942(8) 0.4201(2) -0.69011(6) 0.0108(2) Uani d . 1
C C8 0.21565(8) 0.2040(2) -0.69975(7) 0.0132(2) Uani d . 1
H H8 0.1864 0.0783 -0.6811 0.016 Uiso calc R 1
C C9 0.29187(8) 0.1886(2) -0.74101(8) 0.0163(2) Uani d . 1
H H9 0.319 0.0513 -0.7527 0.02 Uiso calc R 1
C C10 0.32141(9) 0.3920(2) -0.76182(8) 0.0183(3) Uani d . 1
H H10 0.3714 0.4137 -0.7894 0.022 Uiso calc R 1
C C11 0.20893(10) 0.5386(2) -0.54955(7) 0.0183(3) Uani d . 1
H H11A 0.2525 0.4643 -0.579 0.022 Uiso calc R 1
H H11B 0.1804 0.4225 -0.5213 0.022 Uiso calc R 1
C C12 0.25324(9) 0.7043(3) -0.50349(7) 0.0181(3) Uani d U 1
C C13 0.26842(10) 0.6887(3) -0.43220(7) 0.0213(3) Uani d U 1
H H13 0.2493 0.5692 -0.404 0.026 Uiso calc R 1
C C14 0.31620(12) 0.8766(4) -0.40854(10) 0.0351(4) Uani d U 1
H H14 0.3353 0.8928 -0.3625 0.042 Uiso calc R 1
C C15 0.33176(12) 1.0293(3) -0.45774(12) 0.0348(4) Uani d U 1
H H15 0.3619 1.1653 -0.4501 0.042 Uiso calc R 1
C C16 0.07041(9) 0.7217(3) -0.55082(7) 0.0188(3) Uani d . 1
H H16A 0.0914 0.8145 -0.5122 0.023 Uiso calc R 1
H H16B 0.0407 0.5894 -0.5315 0.023 Uiso calc R 1
C C17 0.00734(9) 0.8557(3) -0.59415(8) 0.0191(3) Uani d . 1
H H17A -0.0441 0.8959 -0.5664 0.023 Uiso calc R 1
H H17B 0.0353 0.9954 -0.6099 0.023 Uiso calc R 1
C C18 -0.02019(8) 0.7176(3) -0.65545(7) 0.0169(2) Uani d . 1
H H18A -0.0547 0.588 -0.6398 0.02 Uiso calc R 1
H H18B -0.057 0.8092 -0.6861 0.02 Uiso calc R 1
N N2 0.14392(7) 0.64972(19) -0.59294(6) 0.01318(19) Uani d . 1
N N1 0.05635(7) 0.63855(19) -0.69341(6) 0.01153(18) Uani d . 1
S S1 0.05886(2) 0.91768(6) -0.82157(2) 0.02021(8) Uani d . 1
S S2 0.25692(2) 0.60454(5) -0.73185(2) 0.01583(7) Uani d . 1
S S3 0.29124(3) 0.95067(7) -0.53518(2) 0.02872(9) Uani d . 1

loop_
_atom_site_aniso_label
_atom_site_aniso_U_11
_atom_site_aniso_U_22
_atom_site_aniso_U_33
_atom_site_aniso_U_12
_atom_site_aniso_U_13
_atom_site_aniso_U_23
C1 0.0262(7) 0.0187(6) 0.0177(6) 0.0009(5) -0.0023(5) 0.0028(5)
C2 0.0275(7) 0.0259(7) 0.0190(7) -0.0010(6) -0.0084(5) 0.0002(6)
C3 0.0211(6) 0.0180(6) 0.0149(6) 0.0028(5) 0.0005(5) 0.0063(5)
C4 0.0126(5) 0.0140(5) 0.0143(6) -0.0002(4) -0.0005(4) -0.0013(4)
C5 0.0138(5) 0.0148(5) 0.0126(5) 0.0002(4) -0.0027(4) -0.0016(4)
C6 0.0118(5) 0.0096(5) 0.0113(5) 0.0004(4) -0.0005(4) -0.0012(4)
C7 0.0105(5) 0.0089(5) 0.0130(5) -0.0010(4) 0.0005(4) -0.0010(4)
C8 0.0136(5) 0.0093(5) 0.0166(6) 0.0002(4) 0.0011(4) -0.0002(4)
C9 0.0144(5) 0.0117(5) 0.0228(6) 0.0018(4) 0.0030(4) -0.0022(5)
C10 0.0131(5) 0.0151(6) 0.0266(7) 0.0004(5) 0.0059(5) -0.0016(5)
C11 0.0234(6) 0.0178(6) 0.0136(6) 0.0040(5) -0.0067(4) -0.0025(5)
C12 0.0175(6) 0.0223(7) 0.0144(5) 0.0024(5) -0.0026(4) -0.0035(5)
C13 0.0207(6) 0.0281(7) 0.0152(6) -0.0056(6) -0.0131(5) 0.0063(5)
C14 0.0243(8) 0.0566(12) 0.0244(8) 0.0000(8) -0.0085(6) -0.0168(8)
C15 0.0244(8) 0.0316(9) 0.0484(11) -0.0017(7) -0.0073(7) -0.0185(8)
C16 0.0196(6) 0.0224(6) 0.0143(6) 0.0034(5) 0.0017(4) -0.0056(5)
C17 0.0163(6) 0.0198(6) 0.0211(6) 0.0044(5) 0.0035(5) -0.0071(5)
C18 0.0114(5) 0.0228(6) 0.0165(6) 0.0036(5) 0.0017(4) -0.0042(5)
N2 0.0143(4) 0.0138(4) 0.0115(5) 0.0031(4) -0.0023(4) -0.0042(4)
N1 0.0102(4) 0.0128(4) 0.0115(4) 0.0027(3) -0.0002(3) -0.0021(4)
S1 0.02086(16) 0.01746(15) 0.02231(16) -0.00116(12) -0.00351(12) 0.00044(13)
S2 0.01320(13) 0.00905(12) 0.02523(16) -0.00133(10) 0.00474(12) -0.00002(12)
S3 0.0379(2) 0.02175(17) 0.02652(19) -0.00189(16) -0.00085(16) -0.00150(15)

loop_
_atom_type_symbol
_atom_type_description
_atom_type_scat_dispersion_real
_atom_type_scat_dispersion_imag
_atom_type_scat_source
C C 0.0033 0.0016 'International Tables Vol C Tables 4.2.6.8 and 6.1.1.4'
H H 0 0 'International Tables Vol C Tables 4.2.6.8 and 6.1.1.4'
N N 0.0061 0.0033 'International Tables Vol C Tables 4.2.6.8 and 6.1.1.4'
S S 0.1246 0.1234 'International Tables Vol C Tables 4.2.6.8 and 6.1.1.4'

loop_
_geom_angle_atom_site_label_1
_geom_angle_atom_site_label_2
_geom_angle_atom_site_label_3
_geom_angle
_geom_angle_publ_flag
C2 C1 S1 112.17(12) ?
C2 C1 H1 123.9 ?
S1 C1 H1 123.9 ?
C1 C2 C3 114.14(14) ?
C1 C2 H2 122.9 ?
C3 C2 H2 122.9 ?
C4 C3 C2 109.05(13) ?
C4 C3 H3 125.5 ?
C2 C3 H3 125.5 ?
C3 C4 C5 128.05(12) ?
C3 C4 S1 112.34(10) ?
C5 C4 S1 119.49(9) ?
N1 C5 C4 110.68(11) ?
N1 C5 H5A 109.5 ?
C4 C5 H5A 109.5 ?
N1 C5 H5B 109.5 ?
C4 C5 H5B 109.5 ?
H5A C5 H5B 108.1 ?
N1 C6 N2 107.79(10) ?
N1 C6 C7 110.31(10) ?
N2 C6 C7 110.38(10) ?
N1 C6 H6 109.4 ?
N2 C6 H6 109.4 ?
C7 C6 H6 109.4 ?
C8 C7 C6 128.56(11) ?
C8 C7 S2 111.23(9) ?
C6 C7 S2 120.21(9) ?
C7 C8 C9 112.47(11) ?
C7 C8 H8 123.8 ?
C9 C8 H8 123.8 ?
C10 C9 C8 112.67(12) ?
C10 C9 H9 123.7 ?
C8 C9 H9 123.7 ?
C9 C10 S2 111.53(10) ?
C9 C10 H10 124.2 ?
S2 C10 H10 124.2 ?
N2 C11 C12 110.81(12) ?
N2 C11 H11A 109.5 ?
C12 C11 H11A 109.5 ?
N2 C11 H11B 109.5 ?
C12 C11 H11B 109.5 ?
H11A C11 H11B 108.1 ?
C13 C12 C11 128.30(14) ?
C13 C12 S3 110.92(11) ?
C11 C12 S3 120.77(11) ?
C12 C13 C14 110.67(15) ?
C12 C13 H13 124.7 ?
C14 C13 H13 124.7 ?
C15 C14 C13 113.48(15) ?
C15 C14 H14 123.3 ?
C13 C14 H14 123.3 ?
C14 C15 S3 112.27(14) ?
C14 C15 H15 123.9 ?
S3 C15 H15 123.9 ?
N2 C16 C17 109.88(11) ?
N2 C16 H16A 109.7 ?
C17 C16 H16A 109.7 ?
N2 C16 H16B 109.7 ?
C17 C16 H16B 109.7 ?
H16A C16 H16B 108.2 ?
C18 C17 C16 109.33(12) ?
C18 C17 H17A 109.8 ?
C16 C17 H17A 109.8 ?
C18 C17 H17B 109.8 ?
C16 C17 H17B 109.8 ?
H17A C17 H17B 108.3 ?
N1 C18 C17 110.31(11) ?
N1 C18 H18A 109.6 ?
C17 C18 H18A 109.6 ?
N1 C18 H18B 109.6 ?
C17 C18 H18B 109.6 ?
H18A C18 H18B 108.1 ?
C16 N2 C11 109.80(11) y
C16 N2 C6 110.33(10) y
C11 N2 C6 112.23(10) y
C5 N1 C6 112.44(10) y
C5 N1 C18 109.00(10) y
C6 N1 C18 111.52(10) y
C1 S1 C4 92.31(7) y
C10 S2 C7 92.09(6) y
C15 S3 C12 92.53(9) y

loop_
_geom_bond_atom_site_label_1
_geom_bond_atom_site_label_2
_geom_bond_distance
_geom_bond_publ_flag
C1 C2 1.364(2) ?
C1 S1 1.7102(16) y
C1 H1 0.95 ?
C2 C3 1.448(2) ?
C2 H2 0.95 ?
C3 C4 1.4233(19) ?
C3 H3 0.95 ?
C4 C5 1.5021(19) ?
C4 S1 1.7176(14) y
C5 N1 1.4687(16) ?
C5 H5A 0.99 ?
C5 H5B 0.99 ?
C6 N1 1.4696(16) y
C6 N2 1.4779(16) y
C6 C7 1.4989(17) ?
C6 H6 1 ?
C7 C8 1.3687(17) ?
C7 S2 1.7228(13) y
C8 C9 1.4287(18) ?
C8 H8 0.95 ?
C9 C10 1.3625(19) ?
C9 H9 0.95 ?
C10 S2 1.7181(14) y
C10 H10 0.95 ?
C11 N2 1.4719(17) ?
C11 C12 1.503(2) ?
C11 H11A 0.99 ?
C11 H11B 0.99 ?
C12 C13 1.4128(19) ?
C12 S3 1.7035(16) y
C13 C14 1.422(3) ?
C13 H13 0.95 ?
C14 C15 1.347(3) ?
C14 H14 0.95 ?
C15 S3 1.701(2) y
C15 H15 0.95 ?
C16 N2 1.4658(17) y
C16 C17 1.518(2) ?
C16 H16A 0.99 ?
C16 H16B 0.99 ?
C17 C18 1.514(2) ?
C17 H17A 0.99 ?
C17 H17B 0.99 ?
C18 N1 1.4726(16) y
C18 H18A 0.99 ?
C18 H18B 0.99 ?

loop_
_geom_hbond_atom_site_label_D
_geom_hbond_atom_site_label_H
_geom_hbond_atom_site_label_A
_geom_hbond_site_symmetry_A
_geom_hbond_distance_DH
_geom_hbond_distance_HA
_geom_hbond_distance_DA
_geom_hbond_angle_DHA
C9 H9 S2 1_545 0.95 2.87 3.5423(12) 129
C10 H10 Cg1 4_565 0.95 2.78 3.643 151

loop_
_geom_torsion_atom_site_label_1
_geom_torsion_atom_site_label_2
_geom_torsion_atom_site_label_3
_geom_torsion_atom_site_label_4
_geom_torsion
S1 C1 C2 C3 -0.09(19)
C1 C2 C3 C4 0.1(2)
C2 C3 C4 C5 -175.93(13)
C2 C3 C4 S1 -0.06(16)
C3 C4 C5 N1 -147.79(13)
S1 C4 C5 N1 36.60(14)
N1 C6 C7 C8 -122.75(14)
N2 C6 C7 C8 118.23(14)
N1 C6 C7 S2 57.68(13)
N2 C6 C7 S2 -61.34(13)
C6 C7 C8 C9 -179.08(12)
S2 C7 C8 C9 0.52(15)
C7 C8 C9 C10 -0.21(18)
C8 C9 C10 S2 -0.21(17)
N2 C11 C12 C13 131.74(16)
N2 C11 C12 S3 -47.07(16)
C11 C12 C13 C14 177.16(15)
S3 C12 C13 C14 -3.94(18)
C12 C13 C14 C15 3.3(2)
C13 C14 C15 S3 -1.2(2)
N2 C16 C17 C18 55.84(15)
C16 C17 C18 N1 -54.04(16)
C17 C16 N2 C11 174.63(11)
C17 C16 N2 C6 -61.15(15)
C12 C11 N2 C16 -70.25(15)
C12 C11 N2 C6 166.64(11)
N1 C6 N2 C16 62.86(13)
C7 C6 N2 C16 -176.61(11)
N1 C6 N2 C11 -174.34(11)
C7 C6 N2 C11 -53.80(14)
C4 C5 N1 C6 -156.52(10)
C4 C5 N1 C18 79.28(14)
N2 C6 N1 C5 175.78(10)
C7 C6 N1 C5 55.20(13)
N2 C6 N1 C18 -61.43(13)
C7 C6 N1 C18 177.99(10)
C17 C18 N1 C5 -177.05(12)
C17 C18 N1 C6 58.21(15)
C2 C1 S1 C4 0.05(14)
C3 C4 S1 C1 0.01(11)
C5 C4 S1 C1 176.27(11)
C9 C10 S2 C7 0.43(12)
C8 C7 S2 C10 -0.55(11)
C6 C7 S2 C10 179.09(11)
C14 C15 S3 C12 -0.98(16)
C13 C12 S3 C15 2.86(13)
C11 C12 S3 C15 -178.15(13)

loop_
_cod_related_entry_id
_cod_related_entry_database
_cod_related_entry_code
1 ChemSpider 21124608
